data_2012173
loop_
_publ_author_name
'Vr\'abel, Viktor'
'Lehotay, Jozef'
'Oktavec, Drahom\'ir'
'Marchal\'in, \<Stefan'

_publ_section_title
;3-Methyl 5-isopropyl
 2-methoxyiminomethyl-6-methyl-4-(3-nitrophenyl)-1,4-dihydropyridine-3,5-dicarboxylate
;
_journal_issue 9
_journal_name_full 'Acta Crystallographica Section C'
_journal_page_first 1073
_journal_page_last 1074
_journal_paper_doi 10.1107/S0108270101009313
_journal_volume 57
_journal_year 2001
_chemical_formula_moiety 'C20 H23 N3 O7'
_chemical_formula_sum 'C20 H23 N3 O7'
_chemical_formula_weight 417.41
_chemical_name_systematic
;
Methyl isopropyl 2-methoxyiminomethyl-6-methyl-4-(3-nitrophenyl)-1,4-dihydro-
pyridine-3,5-dicarboxylate
;
_space_group_IT_number 2
_symmetry_cell_setting triclinic
_symmetry_space_group_name_Hall '-P 1'
_symmetry_space_group_name_H-M 'P -1'
_cell_angle_alpha 93.99(4)
_cell_angle_beta 105.09(4)
_cell_angle_gamma 103.66(4)
_cell_formula_units_Z 2
_cell_length_a 9.563(4)
_cell_length_b 9.703(4)
_cell_length_c 12.031(6)
_cell_measurement_reflns_used 25
_cell_measurement_temperature 293(2)
_cell_measurement_theta_max 21.4
_cell_measurement_theta_min 8.2
_cell_volume 1037.1(9)
_computing_cell_refinement 'Syntex P2~1~ software'
_computing_data_collection 'Syntex P2~1~ software'
_computing_data_reduction 'XP21   (Pavel\<c\'ik, 1987)'
_computing_molecular_graphics 'ORTEPII  (Johnson, 1976)'
_computing_publication_material SHELXS97
_computing_structure_refinement 'SHELXL97 (Sheldrick, 1997)'
_computing_structure_solution 'SHELXS97 (Sheldrick, 1990)'
_diffrn_ambient_temperature 293(2)
_diffrn_measured_fraction_theta_full .958
_diffrn_measured_fraction_theta_max .958
_diffrn_measurement_device_type 'Syntex P2~1~ diffractometer'
_diffrn_measurement_method \q/2\q
_diffrn_radiation_monochromator graphite
_diffrn_radiation_source 'fine-focus sealed tube'
_diffrn_radiation_type MoK\a
_diffrn_radiation_wavelength .71069
_diffrn_reflns_av_R_equivalents .0000
_diffrn_reflns_av_sigmaI/netI .1988
_diffrn_reflns_limit_h_max 9
_diffrn_reflns_limit_h_min 0
_diffrn_reflns_limit_k_max 11
_diffrn_reflns_limit_k_min -11
_diffrn_reflns_limit_l_max 13
_diffrn_reflns_limit_l_min -14
_diffrn_reflns_number 3527
_diffrn_reflns_theta_full 25.05
_diffrn_reflns_theta_max 25.05
_diffrn_reflns_theta_min 1.77
_diffrn_standards_decay_% 0
_diffrn_standards_interval_time 100
_diffrn_standards_number 2
_exptl_absorpt_coefficient_mu .102
_exptl_absorpt_correction_type none
_exptl_crystal_colour yellow
_exptl_crystal_density_diffrn 1.337
_exptl_crystal_density_meas 1.340(10)
_exptl_crystal_density_method 'flotation in bromoform-hexane'
_exptl_crystal_description plate
_exptl_crystal_F_000 440
_exptl_crystal_size_max .35
_exptl_crystal_size_mid .30
_exptl_crystal_size_min .10
_refine_diff_density_max .136
_refine_diff_density_min -.135
_refine_ls_extinction_coef .0088(6)
_refine_ls_extinction_method SHELXL
_refine_ls_goodness_of_fit_ref .783
_refine_ls_hydrogen_treatment mixed
_refine_ls_matrix_type full
_refine_ls_number_parameters 304
_refine_ls_number_reflns 3527
_refine_ls_number_restraints 0
_refine_ls_restrained_S_all .783
_refine_ls_R_factor_all .1919
_refine_ls_R_factor_gt .0518
_refine_ls_shift/su_max .002
_refine_ls_shift/su_mean .000
_refine_ls_structure_factor_coef Fsqd
_refine_ls_weighting_details 'calc w=1/[\s^2^(Fo^2^)+(0.0112P)^2^] where P=(Fo^2^+2Fc^2^)/3'
_refine_ls_weighting_scheme calc
_refine_ls_wR_factor_ref .0680
_reflns_number_gt 1209
_reflns_number_total 3527
_reflns_threshold_expression I>2\s(I)
_cod_data_source_file av1077.cif
_cod_data_source_block I
_cod_original_cell_volume 1037.1(8)
_cod_original_sg_symbol_H-M P-1
_cod_database_code 2012173
_cod_database_fobs_code 2012173

loop_
_symmetry_equiv_pos_as_xyz
'x, y, z'
'-x, -y, -z'

loop_
_atom_site_label
_atom_site_fract_x
_atom_site_fract_y
_atom_site_fract_z
_atom_site_U_iso_or_equiv
_atom_site_adp_type
_atom_site_calc_flag
_atom_site_refinement_flags
_atom_site_occupancy
_atom_site_disorder_assembly
_atom_site_disorder_group
_atom_site_type_symbol
O1 .6623(2) .3899(2) .99646(18) .0689(7) Uani d . 1 . . O
O2 .3579(2) -.1862(2) .64941(18) .0682(7) Uani d . 1 . . O
O3 .5089(2) .0319(2) .69399(18) .0748(8) Uani d . 1 . . O
O4 -.1738(4) -.4542(3) .4137(3) .1242(14) Uani d . 1 . . O
O5 -.3094(4) -.3256(3) .3356(2) .1639(17) Uani d . 1 . . O
O6 -.0330(3) -.2902(2) .98875(18) .0801(9) Uani d . 1 . . O
O7 -.0179(2) -.3802(2) .81775(17) .0577(7) Uani d . 1 . . O
N1 .3086(3) .0690(3) .9697(2) .0488(8) Uani d . 1 . . N
H1 .348(3) .145(3) 1.0284(19) .049(10) Uiso d . 1 . . H
N2 .5408(3) .2771(3) .9928(2) .0530(8) Uani d . 1 . . N
N3 -.2118(4) -.3433(4) .4129(3) .0954(14) Uani d . 1 . . N
C1 .3793(3) .0662(3) .8842(3) .0403(9) Uani d . 1 . . C
C2 .3280(3) -.0438(3) .7976(3) .0367(8) Uani d . 1 . . C
C3 .1838(3) -.1580(4) .7874(3) .0417(9) Uani d . 1 . . C
H3 .209(2) -.245(2) .7624(17) .018(8) Uiso d . 1 . . H
C4 .1427(3) -.1573(3) .8999(3) .0388(9) Uani d . 1 . . C
C5 .2011(3) -.0458(4) .9832(3) .0410(9) Uani d . 1 . . C
C6 .5079(4) .1884(4) .9001(3) .0512(10) Uani d . 1 . . C
H6 .561(3) .202(3) .8324(19) .063(10) Uiso d . 1 . . H
C7 .6918(3) .4913(3) 1.0985(2) .0720(11) Uani d . 1 . . C
H7A .7759 .5701 1.1017 .108 Uiso calc R 1 . . H
H7B .7143 .4453 1.1666 .108 Uiso calc R 1 . . H
H7C .6050 .5261 1.0952 .108 Uiso calc R 1 . . H
C8 .4098(4) -.0570(4) .7115(3) .0477(9) Uani d . 1 . . C
C9 .4334(4) -.2175(3) .5645(3) .0938(13) Uani d . 1 . . C
H9A .3867 -.3134 .5252 .141 Uiso calc R 1 . . H
H9B .5372 -.2087 .6031 .141 Uiso calc R 1 . . H
H9C .4264 -.1512 .5090 .141 Uiso calc R 1 . . H
C10 .0574(3) -.1398(4) .6882(2) .0373(8) Uani d . 1 . . C
C11 -.0145(4) -.2463(4) .5944(3) .0464(10) Uani d . 1 . . C
H11 .024(3) -.323(3) .592(2) .041(10) Uiso d . 1 . . H
C12 -.1339(4) -.2294(4) .5107(3) .0526(10) Uani d . 1 . . C
C13 -.1847(4) -.1109(5) .5149(3) .0598(12) Uani d . 1 . . C
H13 -.268(3) -.107(3) .455(2) .068(12) Uiso d . 1 . . H
C14 -.1134(5) -.0036(5) .6053(3) .0614(12) Uani d . 1 . . C
H14 -.145(3) .078(3) .616(2) .056(11) Uiso d . 1 . . H
C15 .0070(4) -.0188(4) .6912(3) .0486(10) Uani d . 1 . . C
H15 .049(3) .060(2) .7479(18) .034(9) Uiso d . 1 . . H
C16 .0239(4) -.2786(4) .9096(3) .0496(10) Uani d . 1 . . C
C17 -.1482(4) -.5021(4) .8082(4) .0655(12) Uani d . 1 . . C
H17 -.137(3) -.535(3) .894(2) .106(13) Uiso d . 1 . . H
C18 -.1316(4) -.6212(3) .7323(3) .0929(14) Uani d . 1 . . C
H18A -.0417 -.6475 .7691 .139 Uiso calc R 1 . . H
H18B -.1256 -.5908 .6590 .139 Uiso calc R 1 . . H
H18C -.2168 -.7022 .7196 .139 Uiso calc R 1 . . H
C19 -.2868(4) -.4518(4) .7581(3) .1017(14) Uani d . 1 . . C
H19A -.2906 -.3756 .8116 .153 Uiso calc R 1 . . H
H19B -.3746 -.5301 .7455 .153 Uiso calc R 1 . . H
H19C -.2830 -.4180 .6856 .153 Uiso calc R 1 . . H
C20 .1670(3) -.0251(3) 1.0975(2) .0609(10) Uani d . 1 . . C
H20A .2276 .0660 1.1403 .091 Uiso calc R 1 . . H
H20B .1889 -.1000 1.1416 .091 Uiso calc R 1 . . H
H20C .0628 -.0280 1.0836 .091 Uiso calc R 1 . . H

loop_
_atom_site_aniso_label
_atom_site_aniso_U_11
_atom_site_aniso_U_22
_atom_site_aniso_U_33
_atom_site_aniso_U_12
_atom_site_aniso_U_13
_atom_site_aniso_U_23
O1 .0657(18) .0562(16) .0752(18) -.0050(15) .0257(14) -.0020(14)
O2 .0645(17) .0674(18) .0753(17) .0049(14) .0420(14) -.0139(14)
O3 .0652(18) .075(2) .0792(18) -.0077(15) .0392(15) -.0028(14)
O4 .152(3) .091(3) .088(2) .016(2) -.012(2) -.029(2)
O5 .145(3) .174(3) .103(3) .041(3) -.068(2) -.043(2)
O6 .089(2) .084(2) .0693(18) -.0022(15) .0475(16) .0172(15)
O7 .0575(17) .0540(17) .0557(16) -.0005(14) .0181(13) .0135(13)
N1 .044(2) .048(2) .052(2) .0080(18) .0163(17) -.0036(17)
N2 .0379(18) .047(2) .068(2) .0044(16) .0090(16) .0164(17)
N3 .087(3) .097(4) .063(3) -.006(3) -.012(2) -.016(3)
C1 .034(2) .046(3) .047(2) .0143(19) .0177(19) .0182(19)
C2 .037(2) .036(2) .037(2) .0102(18) .0091(18) .0066(17)
C3 .038(2) .046(3) .042(2) .012(2) .0106(18) .0087(19)
C4 .031(2) .047(2) .037(2) .0094(19) .0065(18) .0080(19)
C5 .034(2) .056(3) .038(2) .018(2) .0112(19) .021(2)
C6 .044(3) .057(3) .050(3) .008(2) .016(2) .005(2)
C7 .074(3) .051(2) .076(3) .011(2) .002(2) .000(2)
C8 .036(2) .056(3) .048(2) .013(2) .0061(19) .005(2)
C9 .094(3) .107(3) .091(3) .019(2) .062(3) -.023(2)
C10 .032(2) .041(2) .039(2) .0060(19) .0126(17) .0130(18)
C11 .042(3) .053(3) .045(2) .010(2) .013(2) .013(2)
C12 .043(3) .060(3) .048(3) .001(2) .011(2) .011(2)
C13 .047(3) .095(4) .043(3) .023(3) .015(2) .021(3)
C14 .071(3) .069(3) .063(3) .044(3) .026(3) .022(3)
C15 .054(3) .055(3) .045(3) .018(2) .022(2) .016(2)
C16 .047(3) .060(3) .044(3) .016(2) .012(2) .016(2)
C17 .053(3) .051(3) .083(3) -.006(2) .018(2) .028(2)
C18 .109(3) .060(3) .092(3) -.004(3) .026(3) -.003(2)
C19 .054(3) .106(3) .128(3) -.002(3) .014(3) .033(3)
C20 .055(2) .089(3) .044(2) .022(2) .0177(19) .0146(19)

loop_
_atom_type_symbol
_atom_type_description
_atom_type_scat_dispersion_real
_atom_type_scat_dispersion_imag
_atom_type_scat_source
C C .0033 .0016 'International Tables Vol C Tables 4.2.6.8 and 6.1.1.4'
H H .0000 .0000 'International Tables Vol C Tables 4.2.6.8 and 6.1.1.4'
N N .0061 .0033 'International Tables Vol C Tables 4.2.6.8 and 6.1.1.4'
O O .0106 .0060 'International Tables Vol C Tables 4.2.6.8 and 6.1.1.4'

loop_
_geom_angle_atom_site_label_1
_geom_angle_atom_site_label_2
_geom_angle_atom_site_label_3
_geom_angle
_geom_angle_publ_flag
N2 O1 C7 108.9(2) yes
C8 O2 C9 116.8(3) ?
C16 O7 C17 117.9(3) ?
C1 N1 C5 123.6(3) yes
C1 N1 H1 117.3(17) ?
C5 N1 H1 118.0(16) ?
C6 N2 O1 110.1(3) ?
O5 N3 O4 122.0(4) yes
O5 N3 C12 119.8(4) ?
O4 N3 C12 118.2(4) ?
C2 C1 N1 119.6(3) ?
C2 C1 C6 126.6(3) ?
N1 C1 C6 113.7(3) ?
C1 C2 C8 120.9(3) ?
C1 C2 C3 120.4(3) ?
C8 C2 C3 118.8(3) ?
C4 C3 C10 111.4(3) yes
C4 C3 C2 111.7(3) yes
C10 C3 C2 110.3(3) ?
C4 C3 H3 114.9(13) ?
C10 C3 H3 106.3(12) ?
C2 C3 H3 101.7(13) ?
C5 C4 C16 120.7(3) ?
C5 C4 C3 121.6(3) ?
C16 C4 C3 117.3(3) ?
C4 C5 N1 119.4(3) ?
C4 C5 C20 128.3(3) ?
N1 C5 C20 112.3(3) ?
N2 C6 C1 115.7(3) ?
N2 C6 H6 125.5(14) ?
C1 C6 H6 118.7(14) ?
O1 C7 H7A 109.5 ?
O1 C7 H7B 109.5 ?
H7A C7 H7B 109.5 ?
O1 C7 H7C 109.5 ?
H7A C7 H7C 109.5 ?
H7B C7 H7C 109.5 ?
O3 C8 O2 121.5(3) ?
O3 C8 C2 127.9(3) ?
O2 C8 C2 110.6(3) ?
O2 C9 H9A 109.5 ?
O2 C9 H9B 109.5 ?
H9A C9 H9B 109.5 ?
O2 C9 H9C 109.5 ?
H9A C9 H9C 109.5 ?
H9B C9 H9C 109.5 ?
C15 C10 C11 118.0(3) ?
C15 C10 C3 120.7(3) yes
C11 C10 C3 121.3(3) ?
C12 C11 C10 119.4(4) ?
C12 C11 H11 124.2(16) ?
C10 C11 H11 116.4(16) ?
C13 C12 C11 122.5(4) yes
C13 C12 N3 118.2(4) ?
C11 C12 N3 119.3(4) ?
C12 C13 C14 119.0(4) ?
C12 C13 H13 117.6(18) ?
C14 C13 H13 123.4(18) ?
C13 C14 C15 119.5(4) ?
C13 C14 H14 123.5(17) ?
C15 C14 H14 116.8(17) ?
C10 C15 C14 121.6(4) ?
C10 C15 H15 125.0(16) ?
C14 C15 H15 113.4(16) ?
O6 C16 O7 122.1(3) yes
O6 C16 C4 126.5(3) ?
O7 C16 C4 111.4(3) ?
O7 C17 C18 106.0(3) ?
O7 C17 C19 106.6(3) ?
C18 C17 C19 113.9(3) ?
O7 C17 H17 107.7(16) ?
C18 C17 H17 106.8(16) ?
C19 C17 H17 115.4(17) ?
C17 C18 H18A 109.5 ?
C17 C18 H18B 109.5 ?
H18A C18 H18B 109.5 ?
C17 C18 H18C 109.5 ?
H18A C18 H18C 109.5 ?
H18B C18 H18C 109.5 ?
C17 C19 H19A 109.5 ?
C17 C19 H19B 109.5 ?
H19A C19 H19B 109.5 ?
C17 C19 H19C 109.5 ?
H19A C19 H19C 109.5 ?
H19B C19 H19C 109.5 ?
C5 C20 H20A 109.5 ?
C5 C20 H20B 109.5 ?
H20A C20 H20B 109.5 ?
C5 C20 H20C 109.5 ?
H20A C20 H20C 109.5 ?
H20B C20 H20C 109.5 ?

loop_
_geom_bond_atom_site_label_1
_geom_bond_atom_site_label_2
_geom_bond_site_symmetry_2
_geom_bond_distance
_geom_bond_publ_flag
O1 N2 . 1.384(3) yes
O1 C7 . 1.440(3) ?
O2 C8 . 1.326(3) ?
O2 C9 . 1.450(3) ?
O3 C8 . 1.196(3) yes
O4 N3 . 1.214(4) ?
O5 N3 . 1.189(4) ?
O6 C16 . 1.214(3) yes
O7 C16 . 1.336(3) ?
O7 C17 . 1.474(4) ?
N1 C1 . 1.372(4) yes
N1 C5 . 1.376(3) yes
N1 H1 . .91(2) ?
N2 C6 . 1.280(3) ?
N3 C12 . 1.461(4) yes
C1 C2 . 1.341(3) yes
C1 C6 . 1.453(4) ?
C2 C8 . 1.467(4) ?
C2 C3 . 1.521(4) yes
C3 C4 . 1.505(4) yes
C3 C10 . 1.515(4) yes
C3 H3 . .980(19) ?
C4 C5 . 1.326(4) yes
C4 C16 . 1.465(4) ?
C5 C20 . 1.505(3) ?
C6 H6 . 1.07(2) ?
C7 H7A . .9600 ?
C7 H7B . .9600 ?
C7 H7C . .9600 ?
C9 H9A . .9600 ?
C9 H9B . .9600 ?
C9 H9C . .9600 ?
C10 C15 . 1.372(4) ?
C10 C11 . 1.383(4) ?
C11 C12 . 1.363(4) ?
C11 H11 . .91(2) ?
C12 C13 . 1.352(4) ?
C13 C14 . 1.361(5) ?
C13 H13 . .93(2) ?
C14 C15 . 1.377(4) ?
C14 H14 . .92(2) ?
C15 H15 . .92(2) ?
C17 C18 . 1.486(4) ?
C17 C19 . 1.512(4) ?
C17 H17 . 1.09(3) ?
C18 H18A . .9600 ?
C18 H18B . .9600 ?
C18 H18C . .9600 ?
C19 H19A . .9600 ?
C19 H19B . .9600 ?
C19 H19C . .9600 ?
C20 H20A . .9600 ?
C20 H20B . .9600 ?
C20 H20C . .9600 ?

loop_
_geom_torsion_atom_site_label_1
_geom_torsion_atom_site_label_2
_geom_torsion_atom_site_label_3
_geom_torsion_atom_site_label_4
_geom_torsion
_geom_torsion_publ_flag
C7 O1 N2 C6 177.1(3) ?
C5 N1 C1 C2 10.7(5) yes
C5 N1 C1 C6 -168.7(3) ?
N1 C1 C2 C8 -173.9(3) ?
C6 C1 C2 C8 5.4(5) ?
N1 C1 C2 C3 5.8(4) ?
C6 C1 C2 C3 -174.9(3) ?
C1 C2 C3 C4 -18.6(4) yes
C8 C2 C3 C4 161.0(3) ?
C1 C2 C3 C10 105.9(3) ?
C8 C2 C3 C10 -74.4(4) ?
C10 C3 C4 C5 -106.1(3) ?
C2 C3 C4 C5 17.8(4) yes
C10 C3 C4 C16 67.7(4) ?
C2 C3 C4 C16 -168.4(3) ?
C16 C4 C5 N1 -177.5(3) ?
C3 C4 C5 N1 -3.9(5) ?
C16 C4 C5 C20 3.2(5) ?
C3 C4 C5 C20 176.9(3) ?
C1 N1 C5 C4 -11.8(4) yes
C1 N1 C5 C20 167.6(3) ?
O1 N2 C6 C1 -178.6(2) ?
C2 C1 C6 N2 -176.5(3) ?
N1 C1 C6 N2 2.9(4) ?
C9 O2 C8 O3 3.8(5) ?
C9 O2 C8 C2 -176.9(3) ?
C1 C2 C8 O3 -13.8(5) yes
C3 C2 C8 O3 166.6(3) ?
C1 C2 C8 O2 167.1(3) yes
C3 C2 C8 O2 -12.6(4) ?
C4 C3 C10 C15 60.9(4) yes
C2 C3 C10 C15 -63.8(4) yes
C4 C3 C10 C11 -116.5(3) ?
C2 C3 C10 C11 118.8(3) ?
C15 C10 C11 C12 -1.7(4) ?
C3 C10 C11 C12 175.8(3) ?
C10 C11 C12 C13 .7(5) ?
C10 C11 C12 N3 -178.8(3) ?
O5 N3 C12 C13 5.5(6) ?
O4 N3 C12 C13 -174.3(4) ?
O5 N3 C12 C11 -175.0(4) ?
O4 N3 C12 C11 5.2(6) yes
C11 C12 C13 C14 .6(5) ?
N3 C12 C13 C14 -179.9(3) ?
C12 C13 C14 C15 -1.0(5) ?
C11 C10 C15 C14 1.3(5) ?
C3 C10 C15 C14 -176.2(3) ?
C13 C14 C15 C10 .0(5) ?
C17 O7 C16 O6 6.5(5) ?
C17 O7 C16 C4 -173.3(3) ?
C5 C4 C16 O6 1.0(5) yes
C3 C4 C16 O6 -173.0(3) ?
C5 C4 C16 O7 -179.2(3) yes
C3 C4 C16 O7 6.9(4) ?
C16 O7 C17 C18 -157.2(3) ?
C16 O7 C17 C19 81.1(4) ?

loop_
_cod_related_entry_id
_cod_related_entry_database
_cod_related_entry_code
1 ChemSpider 21376812
